data_7214728
loop_
_publ_author_name
'Qin, Jie'
'Qin, Na'
'Geng, Cui-Hong'
'Ma, Jian-Ping'
'Liu, Qi-Kui'
'Wu, Dan'
'Zhao, Chao-Wei'
'Dong, Yu-Bin'

_publ_section_title
;
 Coordination polymer-templated photoinduced [2 + 2] dimerization of
 pyridine-based derivative
;
_journal_issue 24
_journal_name_full CrystEngComm
_journal_page_first 8499
_journal_paper_doi 10.1039/c2ce25561h
_journal_volume 14
_journal_year 2012
_chemical_formula_sum 'C32 H46.5 Co N4 O17.25'
_chemical_formula_weight 822.16
_chemical_name_systematic
;
?
;
_space_group_IT_number 13
_symmetry_cell_setting monoclinic
_symmetry_space_group_name_Hall '-P 2yc'
_symmetry_space_group_name_H-M 'P 1 2/c 1'
_atom_sites_solution_hydrogens geom
_atom_sites_solution_primary direct
_atom_sites_solution_secondary difmap
_audit_creation_method SHELXL-97
_cell_angle_alpha 90.00
_cell_angle_beta 102.186(3)
_cell_angle_gamma 90.00
_cell_formula_units_Z 2
_cell_length_a 9.738(2)
_cell_length_b 11.204(3)
_cell_length_c 17.566(4)
_cell_measurement_reflns_used 2172
_cell_measurement_temperature 173(2)
_cell_measurement_theta_max 25.281
_cell_measurement_theta_min 2.171
_cell_volume 1873.3(8)
_computing_cell_refinement 'Bruker SMART'
_computing_data_collection 'Bruker SMART'
_computing_data_reduction 'Bruker SAINT'
_computing_molecular_graphics 'Bruker SHELXTL'
_computing_publication_material 'Bruker SHELXTL'
_computing_structure_refinement 'SHELXL-97 (Sheldrick, 1997)'
_computing_structure_solution 'SHELXS-97 (Sheldrick, 1990)'
_diffrn_ambient_temperature 173(2)
_diffrn_measured_fraction_theta_full 0.998
_diffrn_measured_fraction_theta_max 0.998
_diffrn_measurement_device_type 'CCD area detector'
_diffrn_measurement_method 'phi and omega scans'
_diffrn_radiation_monochromator graphite
_diffrn_radiation_source 'fine-focus sealed tube'
_diffrn_radiation_type MoK\a
_diffrn_radiation_wavelength 0.71073
_diffrn_reflns_av_R_equivalents 0.0413
_diffrn_reflns_av_sigmaI/netI 0.0532
_diffrn_reflns_limit_h_max 11
_diffrn_reflns_limit_h_min -10
_diffrn_reflns_limit_k_max 6
_diffrn_reflns_limit_k_min -13
_diffrn_reflns_limit_l_max 20
_diffrn_reflns_limit_l_min -21
_diffrn_reflns_number 9534
_diffrn_reflns_theta_full 25.49
_diffrn_reflns_theta_max 25.49
_diffrn_reflns_theta_min 1.82
_exptl_absorpt_coefficient_mu 0.539
_exptl_absorpt_correction_T_max 0.9046
_exptl_absorpt_correction_T_min 0.8423
_exptl_absorpt_correction_type multi-scan
_exptl_absorpt_process_details sadabs
_exptl_crystal_colour red
_exptl_crystal_density_diffrn 1.458
_exptl_crystal_density_method 'not measured'
_exptl_crystal_description block
_exptl_crystal_F_000 863
_exptl_crystal_size_max 0.33
_exptl_crystal_size_mid 0.19
_exptl_crystal_size_min 0.19
_refine_diff_density_max 0.553
_refine_diff_density_min -0.386
_refine_diff_density_rms 0.072
_refine_ls_extinction_method none
_refine_ls_goodness_of_fit_ref 1.064
_refine_ls_hydrogen_treatment constr
_refine_ls_matrix_type full
_refine_ls_number_parameters 250
_refine_ls_number_reflns 3490
_refine_ls_number_restraints 0
_refine_ls_restrained_S_all 1.064
_refine_ls_R_factor_all 0.0631
_refine_ls_R_factor_gt 0.0498
_refine_ls_shift/su_max 0.000
_refine_ls_shift/su_mean 0.000
_refine_ls_structure_factor_coef Fsqd
_refine_ls_weighting_details 'calc w=1/[\s^2^(Fo^2^)+(0.0548P)^2^+0.9498P] where P=(Fo^2^+2Fc^2^)/3'
_refine_ls_weighting_scheme calc
_refine_ls_wR_factor_gt 0.1132
_refine_ls_wR_factor_ref 0.1192
_reflns_number_gt 2875
_reflns_number_total 3490
_reflns_threshold_expression >2sigma(I)
_cod_data_source_file c2ce25561h.txt
_cod_data_source_block 6
_cod_depositor_comments
;
The following automatic conversions were performed:

'_symmetry_cell_setting' value 'Monoclinic' changed to 'monoclinic'
according to
/usr/data/users/saulius/automatic-downloads/retrospective/RSC/lib/dictionaries/cif_core.dic
dictionary named 'cif_core.dic' version 2.4.2 from 2011-04-26.

Automatic conversion script
Id: cif_fix_values 2281 2013-09-26 08:29:07Z andrius 
;
_cod_original_sg_symbol_H-M P2/c
_cod_original_formula_sum 'C32 H46.50 Co N4 O17.25'
_cod_database_code 7214728

loop_
_symmetry_equiv_pos_as_xyz
'x, y, z'
'-x, y, -z+1/2'
'-x, -y, -z'
'x, -y, z-1/2'

loop_
_atom_site_label
_atom_site_type_symbol
_atom_site_fract_x
_atom_site_fract_y
_atom_site_fract_z
_atom_site_U_iso_or_equiv
_atom_site_adp_type
_atom_site_occupancy
_atom_site_symmetry_multiplicity
_atom_site_calc_flag
_atom_site_refinement_flags
C1 C -0.0927(3) -0.1128(3) 0.11748(17) 0.0255(7) Uani 1 1 d .
H1 H -0.0673 -0.1727 0.1544 0.031 Uiso 1 1 calc R
C2 C -0.1736(3) -0.1409(3) 0.04486(18) 0.0335(8) Uani 1 1 d .
H2 H -0.2034 -0.2190 0.0336 0.040 Uiso 1 1 calc R
C3 C -0.2097(3) -0.0530(3) -0.01053(18) 0.0333(8) Uani 1 1 d .
H3 H -0.2650 -0.0718 -0.0590 0.040 Uiso 1 1 calc R
C4 C -0.1648(3) 0.0619(3) 0.00524(16) 0.0274(7) Uani 1 1 d .
H4A H -0.1877 0.1206 -0.0327 0.033 Uiso 1 1 calc R
C5 C -0.0840(3) 0.0905(3) 0.07891(16) 0.0208(6) Uani 1 1 d .
C6 C -0.0491(3) 0.0036(3) 0.13596(16) 0.0193(6) Uani 1 1 d .
C7 C 0.0413(3) 0.0348(2) 0.21483(15) 0.0163(6) Uani 1 1 d .
C8 C 0.1833(3) -0.0297(3) 0.22469(15) 0.0177(6) Uani 1 1 d .
C9 C 0.0596(3) 0.1709(2) 0.22659(15) 0.0171(6) Uani 1 1 d .
H9 H 0.1501 0.1884 0.2613 0.021 Uiso 1 1 calc R
C10 C 0.0359(3) 0.2529(3) 0.15860(16) 0.0203(6) Uani 1 1 d .
C11 C 0.4093(3) 0.2649(3) 0.15800(16) 0.0218(6) Uani 1 1 d .
H11 H 0.3543 0.2711 0.1951 0.026 Uiso 1 1 calc R
C12 C 0.3959(3) 0.3514(3) 0.10142(17) 0.0261(7) Uani 1 1 d .
H12 H 0.3319 0.4132 0.1004 0.031 Uiso 1 1 calc R
C13 C 0.4777(3) 0.3465(3) 0.04599(16) 0.0256(7) Uani 1 1 d .
C14 C 0.4688(4) 0.4412(3) -0.01592(18) 0.0343(8) Uani 1 1 d .
H14A H 0.3710 0.4533 -0.0408 0.041 Uiso 1 1 calc R
H14B H 0.5176 0.4133 -0.0553 0.041 Uiso 1 1 calc R
C15 C 0.5682(3) 0.2504(3) 0.05017(18) 0.0315(7) Uani 1 1 d .
H15 H 0.6243 0.2425 0.0137 0.038 Uiso 1 1 calc R
C16 C 0.5755(3) 0.1661(3) 0.10824(17) 0.0248(7) Uani 1 1 d .
H16 H 0.6373 0.1025 0.1098 0.030 Uiso 1 1 calc R
Co1 Co 0.5000 0.03716(5) 0.2500 0.01547(16) Uani 1 2 d S
N1 N 0.4977(2) 0.1720(2) 0.16237(13) 0.0192(5) Uani 1 1 d .
N2 N -0.0371(2) 0.2095(2) 0.09175(13) 0.0232(6) Uani 1 1 d .
H2A H -0.0575 0.2581 0.0531 0.028 Uiso 1 1 calc R
O1 O 0.28448(19) 0.03677(18) 0.21904(12) 0.0242(5) Uani 1 1 d .
O2 O 0.1901(2) -0.13966(18) 0.23548(12) 0.0284(5) Uani 1 1 d .
O3 O 0.0768(2) 0.35773(18) 0.16524(12) 0.0285(5) Uani 1 1 d .
O4 O 0.5284(2) -0.09547(18) 0.16642(12) 0.0284(5) Uani 1 1 d .
H4C H 0.4772 -0.1574 0.1636 0.034 Uiso 1 1 d R
H4D H 0.6072 -0.1291 0.1834 0.034 Uiso 1 1 d R
O5 O 0.2739(3) 0.4538(3) 0.28920(16) 0.0633(9) Uani 1 1 d .
O6 O 0.5000 0.5642(3) 0.2500 0.0416(8) Uani 1 2 d S
O7 O 0.6670(2) 0.7225(2) 0.34787(12) 0.0327(5) Uani 1 1 d .
O8 O 0.8995(3) 0.5330(3) 0.0943(2) 0.0737(10) Uani 1 1 d .
H8A H 0.9509 0.4794 0.1186 0.088 Uiso 1 1 d R
H8B H 0.8627 0.5296 0.0468 0.088 Uiso 1 1 d R
O9 O 0.8750(3) 0.6278(2) 0.46359(13) 0.0445(6) Uani 1 1 d .
H7B H 0.7165 0.7617 0.3221 0.053 Uiso 1 1 d R
H7A H 0.6118 0.6724 0.3207 0.053 Uiso 1 1 d R
H5A H 0.2174 0.4309 0.2482 0.053 Uiso 1 1 d R
H9B H 0.9474 0.6078 0.4467 0.053 Uiso 1 1 d R
H6A H 0.4423 0.5229 0.2691 0.053 Uiso 1 1 d R
H5B H 0.2332 0.4935 0.3193 0.053 Uiso 1 1 d R
H9A H 0.8100 0.6506 0.4262 0.053 Uiso 1 1 d R
O10 O 1.0000 0.6599(14) 0.2500 0.096(8) Uani 0.25 2 d SP
H10 H 0.9242 0.6210 0.2349 0.115 Uiso 0.25 1 d PR

loop_
_atom_site_aniso_label
_atom_site_aniso_U_11
_atom_site_aniso_U_22
_atom_site_aniso_U_33
_atom_site_aniso_U_23
_atom_site_aniso_U_13
_atom_site_aniso_U_12
C1 0.0243(15) 0.0279(17) 0.0252(15) -0.0031(14) 0.0074(12) -0.0061(14)
C2 0.0324(17) 0.037(2) 0.0308(17) -0.0118(16) 0.0063(14) -0.0135(15)
C3 0.0227(16) 0.051(2) 0.0233(16) -0.0145(16) -0.0006(12) -0.0033(16)
C4 0.0213(15) 0.043(2) 0.0172(14) -0.0030(14) 0.0014(12) 0.0037(14)
C5 0.0164(14) 0.0281(16) 0.0195(14) -0.0027(13) 0.0073(11) 0.0010(12)
C6 0.0119(13) 0.0285(16) 0.0180(14) -0.0032(12) 0.0043(10) -0.0009(12)
C7 0.0120(12) 0.0195(15) 0.0183(13) 0.0003(12) 0.0047(10) -0.0007(12)
C8 0.0169(13) 0.0219(16) 0.0146(13) -0.0008(12) 0.0041(10) 0.0007(12)
C9 0.0114(13) 0.0214(15) 0.0182(14) -0.0006(12) 0.0021(11) -0.0009(11)
C10 0.0169(14) 0.0240(16) 0.0212(15) 0.0024(13) 0.0067(11) 0.0002(13)
C11 0.0209(15) 0.0220(16) 0.0241(15) 0.0001(13) 0.0084(12) -0.0009(12)
C12 0.0258(16) 0.0220(16) 0.0299(16) 0.0037(14) 0.0046(13) 0.0028(13)
C13 0.0312(16) 0.0228(16) 0.0211(15) 0.0020(13) 0.0018(12) -0.0053(13)
C14 0.045(2) 0.0311(18) 0.0268(16) 0.0094(15) 0.0081(14) -0.0026(16)
C15 0.0324(17) 0.0373(19) 0.0294(17) 0.0049(15) 0.0171(14) 0.0000(15)
C16 0.0225(15) 0.0253(16) 0.0289(16) 0.0025(13) 0.0106(12) 0.0033(13)
Co1 0.0114(3) 0.0171(3) 0.0180(3) 0.000 0.00344(19) 0.000
N1 0.0148(11) 0.0222(13) 0.0204(12) 0.0014(10) 0.0030(9) -0.0008(10)
N2 0.0252(13) 0.0270(14) 0.0169(12) 0.0039(11) 0.0029(10) 0.0036(11)
O1 0.0132(9) 0.0258(11) 0.0332(11) 0.0042(10) 0.0041(8) -0.0013(9)
O2 0.0238(11) 0.0196(12) 0.0447(13) 0.0031(10) 0.0141(9) 0.0036(9)
O3 0.0335(12) 0.0193(11) 0.0315(12) 0.0045(9) 0.0039(9) -0.0035(10)
O4 0.0252(11) 0.0247(12) 0.0353(12) -0.0045(10) 0.0065(9) -0.0014(9)
O5 0.0404(15) 0.092(2) 0.0555(17) -0.0212(17) 0.0059(13) -0.0163(16)
O6 0.0390(19) 0.036(2) 0.048(2) 0.000 0.0057(16) 0.000
O7 0.0302(12) 0.0314(13) 0.0367(12) 0.0036(10) 0.0076(10) -0.0038(10)
O8 0.0611(19) 0.069(2) 0.091(2) 0.0338(19) 0.0151(17) 0.0249(17)
O9 0.0479(15) 0.0476(16) 0.0346(13) -0.0051(12) 0.0010(11) 0.0084(13)
O10 0.23(3) 0.035(9) 0.032(9) 0.000 0.039(12) 0.000

loop_
_atom_type_symbol
_atom_type_description
_atom_type_scat_dispersion_real
_atom_type_scat_dispersion_imag
_atom_type_scat_source
C C 0.0033 0.0016 'International Tables Vol C Tables 4.2.6.8 and 6.1.1.4'
H H 0.0000 0.0000 'International Tables Vol C Tables 4.2.6.8 and 6.1.1.4'
N N 0.0061 0.0033 'International Tables Vol C Tables 4.2.6.8 and 6.1.1.4'
O O 0.0106 0.0060 'International Tables Vol C Tables 4.2.6.8 and 6.1.1.4'
Co Co 0.3494 0.9721 'International Tables Vol C Tables 4.2.6.8 and 6.1.1.4'

loop_
_geom_angle_atom_site_label_1
_geom_angle_atom_site_label_2
_geom_angle_atom_site_label_3
_geom_angle
_geom_angle_site_symmetry_1
_geom_angle_site_symmetry_3
C2 C1 C6 121.0(3) . .
C2 C1 H1 119.5 . .
C6 C1 H1 119.5 . .
C3 C2 C1 119.9(3) . .
C3 C2 H2 120.1 . .
C1 C2 H2 120.1 . .
C4 C3 C2 120.4(3) . .
C4 C3 H3 119.8 . .
C2 C3 H3 119.8 . .
C3 C4 C5 119.7(3) . .
C3 C4 H4A 120.2 . .
C5 C4 H4A 120.2 . .
C6 C5 C4 120.7(3) . .
C6 C5 N2 121.7(2) . .
C4 C5 N2 117.6(3) . .
C5 C6 C1 118.3(3) . .
C5 C6 C7 120.3(3) . .
C1 C6 C7 121.3(3) . .
C6 C7 C8 109.3(2) . .
C6 C7 C9 112.2(2) . .
C8 C7 C9 111.9(2) . .
C6 C7 C7 114.4(2) . 2
C8 C7 C7 119.8(2) . 2
C9 C7 C7 87.67(13) . 2
O2 C8 O1 125.5(2) . .
O2 C8 C7 120.0(2) . .
O1 C8 C7 114.5(2) . .
C10 C9 C7 120.6(2) . .
C10 C9 C9 114.7(2) . 2
C7 C9 C9 89.61(13) . 2
C10 C9 H9 110.1 . .
C7 C9 H9 110.1 . .
C9 C9 H9 110.1 2 .
O3 C10 N2 122.1(3) . .
O3 C10 C9 121.3(2) . .
N2 C10 C9 116.6(3) . .
N1 C11 C12 123.3(3) . .
N1 C11 H11 118.3 . .
C12 C11 H11 118.3 . .
C11 C12 C13 120.0(3) . .
C11 C12 H12 120.0 . .
C13 C12 H12 120.0 . .
C15 C13 C12 116.7(3) . .
C15 C13 C14 121.6(3) . .
C12 C13 C14 121.7(3) . .
C13 C14 C14 112.9(3) . 3_665
C13 C14 H14A 109.0 . .
C14 C14 H14A 109.0 3_665 .
C13 C14 H14B 109.0 . .
C14 C14 H14B 109.0 3_665 .
H14A C14 H14B 107.8 . .
C16 C15 C13 120.3(3) . .
C16 C15 H15 119.9 . .
C13 C15 H15 119.9 . .
N1 C16 C15 122.9(3) . .
N1 C16 H16 118.6 . .
C15 C16 H16 118.6 . .
O1 Co1 O1 179.76(12) 2_655 .
O1 Co1 O4 84.69(8) 2_655 .
O1 Co1 O4 95.14(8) . .
O1 Co1 O4 95.14(8) 2_655 2_655
O1 Co1 O4 84.69(8) . 2_655
O4 Co1 O4 92.43(11) . 2_655
O1 Co1 N1 92.68(8) 2_655 .
O1 Co1 N1 87.49(8) . .
O4 Co1 N1 88.87(8) . .
O4 Co1 N1 172.16(8) 2_655 .
O1 Co1 N1 87.49(8) 2_655 2_655
O1 Co1 N1 92.68(8) . 2_655
O4 Co1 N1 172.16(8) . 2_655
O4 Co1 N1 88.87(8) 2_655 2_655
N1 Co1 N1 90.89(13) . 2_655
C16 N1 C11 116.8(2) . .
C16 N1 Co1 123.5(2) . .
C11 N1 Co1 119.65(18) . .
C10 N2 C5 125.5(2) . .
C10 N2 H2A 117.3 . .
C5 N2 H2A 117.3 . .
C8 O1 Co1 139.06(18) . .
Co1 O4 H4C 116.5 . .
Co1 O4 H4D 107.7 . .
H4C O4 H4D 97.7 . .
H5A O5 H5B 112.5 . .
H7B O7 H7A 113.9 . .
H8A O8 H8B 124.0 . .
H9B O9 H9A 110.2 . .

loop_
_geom_bond_atom_site_label_1
_geom_bond_atom_site_label_2
_geom_bond_distance
_geom_bond_site_symmetry_2
C1 C2 1.387(4) .
C1 C6 1.389(4) .
C1 H1 0.9300 .
C2 C3 1.377(5) .
C2 H2 0.9300 .
C3 C4 1.368(5) .
C3 H3 0.9300 .
C4 C5 1.402(4) .
C4 H4A 0.9300 .
C5 C6 1.387(4) .
C5 N2 1.412(4) .
C6 C7 1.517(4) .
C7 C8 1.537(4) .
C7 C9 1.544(4) .
C7 C7 1.611(5) 2
C8 O2 1.246(3) .
C8 O1 1.256(3) .
C9 C10 1.486(4) .
C9 C9 1.558(5) 2
C9 H9 0.9800 .
C10 O3 1.238(3) .
C10 N2 1.330(4) .
C11 N1 1.342(4) .
C11 C12 1.374(4) .
C11 H11 0.9300 .
C12 C13 1.383(4) .
C12 H12 0.9300 .
C13 C15 1.383(4) .
C13 C14 1.509(4) .
C14 C14 1.509(6) 3_665
C14 H14A 0.9700 .
C14 H14B 0.9700 .
C15 C16 1.381(4) .
C15 H15 0.9300 .
C16 N1 1.337(3) .
C16 H16 0.9300 .
Co1 O1 2.0539(19) 2_655
Co1 O1 2.0539(19) .
Co1 O4 2.148(2) .
Co1 O4 2.148(2) 2_655
Co1 N1 2.154(2) .
Co1 N1 2.154(2) 2_655
N2 H2A 0.8600 .
O4 H4C 0.8500 .
O4 H4D 0.8500 .
O5 H5A 0.8494 .
O5 H5B 0.8504 .
O6 H6A 0.8499 .
O7 H7B 0.8502 .
O7 H7A 0.8505 .
O8 H8A 0.8388 .
O8 H8B 0.8362 .
O9 H9B 0.8500 .
O9 H9A 0.8500 .
O10 H10 0.8500 .

loop_
_geom_hbond_atom_site_label_D
_geom_hbond_atom_site_label_H
_geom_hbond_atom_site_label_A
_geom_hbond_distance_DH
_geom_hbond_distance_HA
_geom_hbond_distance_DA
_geom_hbond_angle_DHA
_geom_hbond_site_symmetry_A
N2 H2A O9 0.86 2.03 2.882(3) 174.4 4_465
O4 H4C O7 0.85 1.92 2.765(3) 169.5 2_645
O4 H4D O2 0.85 2.18 2.955(3) 151.5 2_655
O8 H8A O3 0.84 1.90 2.735(3) 174.2 1_655
O8 H8B O9 0.84 2.31 2.888(4) 126.7 4_565
O7 H7B O2 0.85 1.86 2.707(3) 173.8 2_665
O7 H7A O6 0.85 1.90 2.750(3) 173.0 .
O5 H5A O3 0.85 1.96 2.796(3) 170.2 .
O9 H9B O8 0.85 1.97 2.815(4) 169.9 2_755
O6 H6A O5 0.85 1.91 2.737(3) 163.2 .
O5 H5B O8 0.85 2.24 3.047(4) 159.7 2_655
O9 H9A O7 0.85 1.92 2.761(3) 172.5 .
O10 H10 O8 0.85 2.62 3.055(8) 112.8 .
O10 H10 O5 0.85 2.66 3.485(11) 164.7 2_655

loop_
_geom_torsion_atom_site_label_1
_geom_torsion_atom_site_label_2
_geom_torsion_atom_site_label_3
_geom_torsion_atom_site_label_4
_geom_torsion
_geom_torsion_site_symmetry_1
_geom_torsion_site_symmetry_4
C6 C1 C2 C3 1.1(4) . .
C1 C2 C3 C4 0.8(5) . .
C2 C3 C4 C5 -1.4(4) . .
C3 C4 C5 C6 0.0(4) . .
C3 C4 C5 N2 178.4(3) . .
C4 C5 C6 C1 1.8(4) . .
N2 C5 C6 C1 -176.5(2) . .
C4 C5 C6 C7 178.5(2) . .
N2 C5 C6 C7 0.2(4) . .
C2 C1 C6 C5 -2.4(4) . .
C2 C1 C6 C7 -179.0(3) . .
C5 C6 C7 C8 -113.3(3) . .
C1 C6 C7 C8 63.3(3) . .
C5 C6 C7 C9 11.4(3) . .
C1 C6 C7 C9 -172.0(2) . .
C5 C6 C7 C7 109.3(2) . 2
C1 C6 C7 C7 -74.1(3) . 2
C6 C7 C8 O2 -72.1(3) . .
C9 C7 C8 O2 163.0(2) . .
C7 C7 C8 O2 62.6(3) 2 .
C6 C7 C8 O1 106.3(3) . .
C9 C7 C8 O1 -18.6(3) . .
C7 C7 C8 O1 -118.9(2) 2 .
C6 C7 C9 C10 -20.6(3) . .
C8 C7 C9 C10 102.6(3) . .
C7 C7 C9 C10 -136.1(2) 2 .
C6 C7 C9 C9 98.2(3) . 2
C8 C7 C9 C9 -138.6(2) . 2
C7 C7 C9 C9 -17.3(3) 2 2
C7 C9 C10 O3 -165.1(2) . .
C9 C9 C10 O3 89.6(3) 2 .
C7 C9 C10 N2 18.1(3) . .
C9 C9 C10 N2 -87.2(3) 2 .
N1 C11 C12 C13 -1.1(4) . .
C11 C12 C13 C15 1.5(4) . .
C11 C12 C13 C14 -178.5(3) . .
C15 C13 C14 C14 -108.8(4) . 3_665
C12 C13 C14 C14 71.1(5) . 3_665
C12 C13 C15 C16 -1.0(5) . .
C14 C13 C15 C16 179.0(3) . .
C13 C15 C16 N1 0.1(5) . .
C15 C16 N1 C11 0.3(4) . .
C15 C16 N1 Co1 176.9(2) . .
C12 C11 N1 C16 0.2(4) . .
C12 C11 N1 Co1 -176.5(2) . .
O1 Co1 N1 C16 49.7(2) 2_655 .
O1 Co1 N1 C16 -130.1(2) . .
O4 Co1 N1 C16 -34.9(2) . .
O4 Co1 N1 C16 -134.6(6) 2_655 .
N1 Co1 N1 C16 137.2(2) 2_655 .
O1 Co1 N1 C11 -133.8(2) 2_655 .
O1 Co1 N1 C11 46.4(2) . .
O4 Co1 N1 C11 141.6(2) . .
O4 Co1 N1 C11 41.9(7) 2_655 .
N1 Co1 N1 C11 -46.26(18) 2_655 .
O3 C10 N2 C5 178.1(3) . .
C9 C10 N2 C5 -5.1(4) . .
C6 C5 N2 C10 -4.1(4) . .
C4 C5 N2 C10 177.5(3) . .
O2 C8 O1 Co1 -21.7(5) . .
C7 C8 O1 Co1 159.98(19) . .
O1 Co1 O1 C8 25.5(3) 2_655 .
O4 Co1 O1 C8 71.5(3) . .
O4 Co1 O1 C8 -20.5(3) 2_655 .
N1 Co1 O1 C8 160.1(3) . .
N1 Co1 O1 C8 -109.1(3) 2_655 .
